data_2234005
loop_
_publ_author_name
'Tang, Chun-Bao'

_publ_section_title
;
 (<i>E</i>)-3-Methyl-<i>N</i>'-(4-nitrobenzylidene)benzohydrazide methanol
 monosolvate
;
_journal_coeditor_code SU2372
_journal_issue 3
_journal_name_full 'Acta Crystallographica Section E'
_journal_page_first o602
_journal_paper_doi 10.1107/S1600536812003868
_journal_volume 68
_journal_year 2012
_chemical_formula_iupac 'C15 H13 N3 O3, C H4 O'
_chemical_formula_moiety 'C16 H17 N3 O4'
_chemical_formula_sum 'C16 H17 N3 O4'
_chemical_formula_weight 315.33
_chemical_name_systematic
;
(<i>E</i>)-3-Methyl-<i>N</i>'-(4-nitrobenzylidene)benzohydrazide methanol
monosolvate
;
_space_group_IT_number 2
_symmetry_cell_setting triclinic
_symmetry_space_group_name_Hall '-P 1'
_symmetry_space_group_name_H-M 'P -1'
_atom_sites_solution_hydrogens geom
_atom_sites_solution_primary direct
_atom_sites_solution_secondary difmap
_audit_creation_method SHELXL97
_cell_angle_alpha 77.945(2)
_cell_angle_beta 87.524(2)
_cell_angle_gamma 76.146(2)
_cell_formula_units_Z 2
_cell_length_a 6.581(2)
_cell_length_b 10.778(3)
_cell_length_c 11.778(3)
_cell_measurement_reflns_used 1091
_cell_measurement_temperature 298(2)
_cell_measurement_theta_max 24.39
_cell_measurement_theta_min 2.37
_cell_volume 793.2(4)
_computing_cell_refinement 'SAINT (Bruker, 2002)'
_computing_data_collection 'SMART (Bruker, 2002)'
_computing_data_reduction 'SAINT (Bruker, 2002)'
_computing_molecular_graphics 'SHELXTL (Sheldrick, 2008)'
_computing_publication_material 'SHELXL97 (Sheldrick, 2008)'
_computing_structure_refinement 'SHELXL97 (Sheldrick, 2008)'
_computing_structure_solution 'SHELXS97 (Sheldrick, 2008)'
_diffrn_ambient_temperature 298(2)
_diffrn_measured_fraction_theta_full 0.971
_diffrn_measured_fraction_theta_max 0.971
_diffrn_measurement_device_type 'Bruker SMART CCD area-detector'
_diffrn_measurement_method \w
_diffrn_radiation_monochromator graphite
_diffrn_radiation_source 'fine-focus sealed tube'
_diffrn_radiation_type MoK\a
_diffrn_radiation_wavelength 0.71073
_diffrn_reflns_av_R_equivalents 0.0317
_diffrn_reflns_av_sigmaI/netI 0.0618
_diffrn_reflns_limit_h_max 8
_diffrn_reflns_limit_h_min -8
_diffrn_reflns_limit_k_max 13
_diffrn_reflns_limit_k_min -13
_diffrn_reflns_limit_l_max 14
_diffrn_reflns_limit_l_min -14
_diffrn_reflns_number 6084
_diffrn_reflns_theta_full 26.50
_diffrn_reflns_theta_max 26.50
_diffrn_reflns_theta_min 2.38
_diffrn_standards_number 0
_exptl_absorpt_coefficient_mu 0.097
_exptl_absorpt_correction_T_max 0.9904
_exptl_absorpt_correction_T_min 0.9875
_exptl_absorpt_correction_type multi-scan
_exptl_absorpt_process_details '(SADABS; Sheldrick, 1996)'
_exptl_crystal_colour yellow
_exptl_crystal_density_diffrn 1.320
_exptl_crystal_density_method 'not measured'
_exptl_crystal_description 'cut from needle'
_exptl_crystal_F_000 332
_exptl_crystal_size_max 0.13
_exptl_crystal_size_mid 0.10
_exptl_crystal_size_min 0.10
_refine_diff_density_max 0.162
_refine_diff_density_min -0.160
_refine_ls_extinction_method none
_refine_ls_goodness_of_fit_ref 1.006
_refine_ls_hydrogen_treatment mixed
_refine_ls_matrix_type full
_refine_ls_number_parameters 214
_refine_ls_number_reflns 3197
_refine_ls_number_restraints 1
_refine_ls_restrained_S_all 1.006
_refine_ls_R_factor_all 0.1247
_refine_ls_R_factor_gt 0.0583
_refine_ls_shift/su_max 0.000
_refine_ls_shift/su_mean 0.000
_refine_ls_structure_factor_coef Fsqd
_refine_ls_weighting_details 'calc w = 1/[\s^2^(Fo^2^)+(0.0521P)^2^+0.1129P] where P=(Fo^2^+2Fc^2^)/3'
_refine_ls_weighting_scheme calc
_refine_ls_wR_factor_gt 0.1141
_refine_ls_wR_factor_ref 0.1424
_reflns_number_gt 1656
_reflns_number_total 3197
_reflns_threshold_expression I>2\s(I)
_cod_data_source_file su2372.cif
_cod_data_source_block I
_cod_database_code 2234005
_cod_database_fobs_code 2234005

loop_
_symmetry_equiv_pos_as_xyz
'x, y, z'
'-x, -y, -z'

loop_
_atom_site_type_symbol
_atom_site_label
_atom_site_fract_x
_atom_site_fract_y
_atom_site_fract_z
_atom_site_U_iso_or_equiv
_atom_site_adp_type
_atom_site_calc_flag
_atom_site_refinement_flags
_atom_site_occupancy
_atom_site_symmetry_multiplicity
N N1 0.1889(4) 0.9671(2) 0.72645(19) 0.0595(6) Uani d . 1 1
N N2 0.0635(3) 0.60858(18) 0.37519(17) 0.0428(5) Uani d . 1 1
N N3 -0.0125(3) 0.54614(19) 0.30155(17) 0.0429(5) Uani d D 1 1
O O1 0.3766(4) 0.9541(2) 0.7382(2) 0.0971(8) Uani d . 1 1
O O2 0.0567(4) 1.0440(2) 0.76810(18) 0.0821(7) Uani d . 1 1
O O3 0.3165(3) 0.44974(17) 0.25767(16) 0.0646(6) Uani d . 1 1
O O4 0.5393(3) 0.61678(18) 0.31310(17) 0.0612(5) Uani d . 1 1
H H4 0.4607 0.5684 0.3120 0.092 Uiso calc R 1 1
C C1 0.1211(4) 0.8871(2) 0.65514(19) 0.0410(6) Uani d . 1 1
C C2 -0.0872(4) 0.9129(2) 0.6271(2) 0.0458(6) Uani d . 1 1
H H2 -0.1851 0.9761 0.6562 0.055 Uiso calc R 1 1
C C3 -0.1478(4) 0.8423(2) 0.55447(19) 0.0431(6) Uani d . 1 1
H H3A -0.2884 0.8582 0.5347 0.052 Uiso calc R 1 1
C C4 -0.0020(4) 0.7481(2) 0.51068(19) 0.0377(6) Uani d . 1 1
C C5 0.2076(4) 0.7219(2) 0.5439(2) 0.0468(6) Uani d . 1 1
H H5 0.3062 0.6574 0.5169 0.056 Uiso calc R 1 1
C C6 0.2688(4) 0.7912(2) 0.6166(2) 0.0472(7) Uani d . 1 1
H H6 0.4081 0.7734 0.6394 0.057 Uiso calc R 1 1
C C7 -0.0702(4) 0.6778(2) 0.4316(2) 0.0436(6) Uani d . 1 1
H H7 -0.2122 0.6839 0.4225 0.052 Uiso calc R 1 1
C C8 0.1274(4) 0.4670(2) 0.2444(2) 0.0417(6) Uani d . 1 1
C C9 0.0399(4) 0.3987(2) 0.16696(19) 0.0377(6) Uani d . 1 1
C C10 0.1775(4) 0.2953(2) 0.13095(19) 0.0445(6) Uani d . 1 1
H H10 0.3169 0.2738 0.1544 0.053 Uiso calc R 1 1
C C11 0.1127(4) 0.2227(2) 0.0608(2) 0.0493(7) Uani d . 1 1
C C12 -0.0940(5) 0.2591(3) 0.0254(2) 0.0576(8) Uani d . 1 1
H H12 -0.1409 0.2130 -0.0225 0.069 Uiso calc R 1 1
C C13 -0.2320(4) 0.3619(3) 0.0593(2) 0.0595(8) Uani d . 1 1
H H13 -0.3706 0.3844 0.0343 0.071 Uiso calc R 1 1
C C14 -0.1669(4) 0.4322(2) 0.1303(2) 0.0497(7) Uani d . 1 1
H H14 -0.2612 0.5015 0.1533 0.060 Uiso calc R 1 1
C C15 0.2620(5) 0.1074(3) 0.0270(3) 0.0771(9) Uani d . 1 1
H H15A 0.4032 0.1136 0.0362 0.116 Uiso calc R 1 1
H H15B 0.2378 0.1065 -0.0526 0.116 Uiso calc R 1 1
H H15C 0.2404 0.0284 0.0757 0.116 Uiso calc R 1 1
C C16 0.4510(5) 0.7410(3) 0.2475(3) 0.0846(10) Uani d . 1 1
H H16A 0.3187 0.7760 0.2802 0.127 Uiso calc R 1 1
H H16B 0.4303 0.7347 0.1689 0.127 Uiso calc R 1 1
H H16C 0.5433 0.7976 0.2485 0.127 Uiso calc R 1 1
H H3 -0.1529(16) 0.558(3) 0.299(2) 0.080 Uiso d D 1 1

loop_
_atom_site_aniso_label
_atom_site_aniso_U_11
_atom_site_aniso_U_22
_atom_site_aniso_U_33
_atom_site_aniso_U_12
_atom_site_aniso_U_13
_atom_site_aniso_U_23
N1 0.0752(19) 0.0521(15) 0.0576(15) -0.0199(14) -0.0133(14) -0.0169(12)
N2 0.0393(12) 0.0414(12) 0.0558(13) -0.0153(10) -0.0026(10) -0.0204(10)
N3 0.0328(12) 0.0458(12) 0.0584(13) -0.0132(10) -0.0007(11) -0.0247(11)
O1 0.0775(17) 0.1043(18) 0.133(2) -0.0269(14) -0.0248(15) -0.0648(15)
O2 0.0985(17) 0.0707(14) 0.0876(15) -0.0095(13) -0.0094(13) -0.0494(12)
O3 0.0361(11) 0.0697(13) 0.1027(15) -0.0120(9) -0.0018(10) -0.0507(11)
O4 0.0395(11) 0.0584(12) 0.0944(14) -0.0167(9) -0.0036(10) -0.0286(11)
C1 0.0533(17) 0.0366(14) 0.0373(13) -0.0173(13) -0.0053(12) -0.0083(11)
C2 0.0494(17) 0.0418(15) 0.0481(15) -0.0072(13) 0.0028(12) -0.0180(12)
C3 0.0327(14) 0.0477(15) 0.0517(15) -0.0111(12) 0.0004(12) -0.0146(13)
C4 0.0355(15) 0.0381(13) 0.0429(14) -0.0137(11) 0.0012(11) -0.0107(11)
C5 0.0433(16) 0.0456(15) 0.0554(16) -0.0094(12) 0.0018(13) -0.0208(13)
C6 0.0413(16) 0.0500(16) 0.0550(16) -0.0137(13) -0.0076(12) -0.0159(13)
C7 0.0349(15) 0.0472(15) 0.0540(16) -0.0126(12) -0.0011(12) -0.0181(13)
C8 0.0373(16) 0.0373(14) 0.0555(15) -0.0118(12) -0.0010(12) -0.0170(12)
C9 0.0392(14) 0.0337(13) 0.0437(14) -0.0128(11) 0.0011(11) -0.0107(11)
C10 0.0421(16) 0.0465(15) 0.0494(15) -0.0142(13) 0.0017(12) -0.0157(13)
C11 0.0600(19) 0.0445(15) 0.0466(15) -0.0124(14) 0.0022(13) -0.0172(12)
C12 0.070(2) 0.0539(17) 0.0579(17) -0.0192(15) -0.0130(15) -0.0235(14)
C13 0.0524(18) 0.0615(18) 0.0689(18) -0.0106(15) -0.0204(14) -0.0220(15)
C14 0.0467(17) 0.0447(15) 0.0605(17) -0.0062(12) -0.0069(13) -0.0209(13)
C15 0.083(2) 0.072(2) 0.085(2) -0.0108(18) 0.0072(18) -0.0461(18)
C16 0.073(2) 0.080(2) 0.101(3) -0.0284(19) -0.0114(19) -0.005(2)

loop_
_atom_type_symbol
_atom_type_description
_atom_type_scat_dispersion_real
_atom_type_scat_dispersion_imag
_atom_type_scat_source
C C 0.0033 0.0016 'International Tables Vol C Tables 4.2.6.8 and 6.1.1.4'
H H 0.0000 0.0000 'International Tables Vol C Tables 4.2.6.8 and 6.1.1.4'
N N 0.0061 0.0033 'International Tables Vol C Tables 4.2.6.8 and 6.1.1.4'
O O 0.0106 0.0060 'International Tables Vol C Tables 4.2.6.8 and 6.1.1.4'

loop_
_geom_angle_atom_site_label_1
_geom_angle_atom_site_label_2
_geom_angle_atom_site_label_3
_geom_angle
O2 N1 O1 123.5(2)
O2 N1 C1 118.8(2)
O1 N1 C1 117.7(2)
C7 N2 N3 117.05(19)
C8 N3 N2 118.13(19)
C8 N3 H3 125.7(17)
N2 N3 H3 116.1(17)
C16 O4 H4 109.5
C2 C1 C6 122.2(2)
C2 C1 N1 118.7(2)
C6 C1 N1 119.1(2)
C1 C2 C3 118.3(2)
C1 C2 H2 120.9
C3 C2 H2 120.9
C2 C3 C4 121.0(2)
C2 C3 H3A 119.5
C4 C3 H3A 119.5
C3 C4 C5 119.0(2)
C3 C4 C7 119.7(2)
C5 C4 C7 121.3(2)
C6 C5 C4 120.3(2)
C6 C5 H5 119.9
C4 C5 H5 119.9
C5 C6 C1 119.1(2)
C5 C6 H6 120.4
C1 C6 H6 120.4
N2 C7 C4 120.3(2)
N2 C7 H7 119.8
C4 C7 H7 119.8
O3 C8 N3 121.6(2)
O3 C8 C9 121.5(2)
N3 C8 C9 116.8(2)
C14 C9 C10 119.1(2)
C14 C9 C8 124.2(2)
C10 C9 C8 116.8(2)
C9 C10 C11 121.8(2)
C9 C10 H10 119.1
C11 C10 H10 119.1
C12 C11 C10 117.6(2)
C12 C11 C15 121.4(2)
C10 C11 C15 121.0(2)
C13 C12 C11 121.4(2)
C13 C12 H12 119.3
C11 C12 H12 119.3
C12 C13 C14 120.6(2)
C12 C13 H13 119.7
C14 C13 H13 119.7
C13 C14 C9 119.5(2)
C13 C14 H14 120.2
C9 C14 H14 120.2
C11 C15 H15A 109.5
C11 C15 H15B 109.5
H15A C15 H15B 109.5
C11 C15 H15C 109.5
H15A C15 H15C 109.5
H15B C15 H15C 109.5
O4 C16 H16A 109.5
O4 C16 H16B 109.5
H16A C16 H16B 109.5
O4 C16 H16C 109.5
H16A C16 H16C 109.5
H16B C16 H16C 109.5

loop_
_geom_bond_atom_site_label_1
_geom_bond_atom_site_label_2
_geom_bond_distance
N1 O2 1.214(3)
N1 O1 1.220(3)
N1 C1 1.471(3)
N2 C7 1.271(3)
N2 N3 1.378(2)
N3 C8 1.356(3)
N3 H3 0.902(10)
O3 C8 1.225(3)
O4 C16 1.401(3)
O4 H4 0.8200
C1 C2 1.373(3)
C1 C6 1.377(3)
C2 C3 1.385(3)
C2 H2 0.9300
C3 C4 1.388(3)
C3 H3A 0.9300
C4 C5 1.396(3)
C4 C7 1.462(3)
C5 C6 1.376(3)
C5 H5 0.9300
C6 H6 0.9300
C7 H7 0.9300
C8 C9 1.495(3)
C9 C14 1.385(3)
C9 C10 1.387(3)
C10 C11 1.391(3)
C10 H10 0.9300
C11 C12 1.380(3)
C11 C15 1.502(3)
C12 C13 1.372(3)
C12 H12 0.9300
C13 C14 1.381(3)
C13 H13 0.9300
C14 H14 0.9300
C15 H15A 0.9600
C15 H15B 0.9600
C15 H15C 0.9600
C16 H16A 0.9600
C16 H16B 0.9600
C16 H16C 0.9600

loop_
_geom_hbond_atom_site_label_D
_geom_hbond_atom_site_label_H
_geom_hbond_atom_site_label_A
_geom_hbond_site_symmetry_A
_geom_hbond_distance_DH
_geom_hbond_distance_HA
_geom_hbond_distance_DA
_geom_hbond_angle_DHA
O4 H4 O3 . 0.82 1.98 2.767(3) 161
N3 H3 O4 1_455 0.903(14) 1.983(16) 2.869(3) 167(3)
